data_4305094
loop_
_publ_author_name
'Kevin A. Kreisel'
'Glenn P. A. Yap'
'Klaus H. Theopold'

_publ_section_title
;
Synthesis, Characterization, and Electronic Structure of Diimine Complexes
of Chromium
;
_journal_name_full 'Inorganic Chemistry'
_journal_page_first 5293
_journal_page_last 5303
_journal_paper_doi 10.1021/ic800302w
_journal_volume 47
_journal_year 2008
_chemical_formula_sum 'C26 H36 Cl2 Cr N2 O2'
_chemical_formula_weight 531.47
_chemical_name_systematic
; 
 ? 
;
_space_group_IT_number 14
_symmetry_cell_setting monoclinic
_symmetry_space_group_name_Hall '-P 2yn'
_symmetry_space_group_name_H-M 'P 1 21/n 1'
_atom_sites_solution_hydrogens geom
_atom_sites_solution_primary direct
_atom_sites_solution_secondary difmap
_audit_creation_method SHELXL-97
_cell_angle_alpha 90.00
_cell_angle_beta 105.701(3)
_cell_angle_gamma 90.00
_cell_formula_units_Z 4
_cell_length_a 9.533(2)
_cell_length_b 22.328(5)
_cell_length_c 12.676(3)
_cell_measurement_reflns_used 930
_cell_measurement_temperature 120(2)
_cell_measurement_theta_max 26.41
_cell_measurement_theta_min 2.40
_cell_volume 2597.4(10)
_computing_cell_refinement 'SAINT (Bruker, 2002)'
_computing_data_collection 'SMART (Bruker, 2002)'
_computing_data_reduction SAINT
_computing_molecular_graphics 'SHELXTL (Sheldrick, 2001)'
_computing_publication_material SHELXTL
_computing_structure_refinement 'SHELXL-97 (Sheldrick, 1997)'
_computing_structure_solution 'SHELXS-97 (Sheldrick, 1990)'
_diffrn_ambient_temperature 120(2)
_diffrn_detector_area_resol_mean 836.6
_diffrn_measured_fraction_theta_full 0.998
_diffrn_measured_fraction_theta_max 0.998
_diffrn_measurement_device_type 'Bruker AXS APEX diffractometer'
_diffrn_measurement_method \w
_diffrn_radiation_monochromator graphite
_diffrn_radiation_source 'fine-focus sealed tube'
_diffrn_radiation_type MoK\a
_diffrn_radiation_wavelength 0.71073
_diffrn_reflns_av_R_equivalents 0.0307
_diffrn_reflns_av_sigmaI/netI 0.0289
_diffrn_reflns_limit_h_max 11
_diffrn_reflns_limit_h_min -11
_diffrn_reflns_limit_k_max 26
_diffrn_reflns_limit_k_min -26
_diffrn_reflns_limit_l_max 15
_diffrn_reflns_limit_l_min -15
_diffrn_reflns_number 17859
_diffrn_reflns_theta_full 25.00
_diffrn_reflns_theta_max 25.00
_diffrn_reflns_theta_min 1.82
_diffrn_standards_decay_% 1
_diffrn_standards_interval_count 0
_diffrn_standards_interval_time 0
_diffrn_standards_number 0
_exptl_absorpt_coefficient_mu 0.672
_exptl_absorpt_correction_T_max 0.9340
_exptl_absorpt_correction_T_min 0.8214
_exptl_absorpt_correction_type multi-scan
_exptl_absorpt_process_details 'SADABS (Sheldrick, 2003)'
_exptl_crystal_colour brown
_exptl_crystal_density_diffrn 1.359
_exptl_crystal_density_method 'not measured'
_exptl_crystal_description plate
_exptl_crystal_F_000 1120
_exptl_crystal_size_max 0.31
_exptl_crystal_size_mid 0.18
_exptl_crystal_size_min 0.10
_refine_diff_density_max 1.519
_refine_diff_density_min -0.872
_refine_diff_density_rms 0.101
_refine_ls_extinction_method SHELXL
_refine_ls_goodness_of_fit_ref 1.037
_refine_ls_hydrogen_treatment constr
_refine_ls_matrix_type full
_refine_ls_number_parameters 304
_refine_ls_number_reflns 4564
_refine_ls_number_restraints 0
_refine_ls_restrained_S_all 1.037
_refine_ls_R_factor_all 0.0766
_refine_ls_R_factor_gt 0.0650
_refine_ls_shift/su_max 0.000
_refine_ls_shift/su_mean 0.000
_refine_ls_structure_factor_coef Fsqd
_refine_ls_weighting_details 'calc w=1/[\s^2^(Fo^2^)+(0.1556P)^2^+3.1677P] where P=(Fo^2^+2Fc^2^)/3'
_refine_ls_weighting_scheme calc
_refine_ls_wR_factor_gt 0.1891
_refine_ls_wR_factor_ref 0.2167
_reflns_number_gt 3796
_reflns_number_total 4564
_reflns_threshold_expression >2sigma(I)
_cod_data_source_file ic800302w-file001_3.cif
_cod_data_source_block klat270
_cod_depositor_comments
;
The following automatic conversions were performed:
'_symmetry_cell_setting' value 'Monoclinic' changed to 'monoclinic'
according to '/home/saulius/struct/CIF-dictionaries/cif_core.dic'
dictionary named 'cif_core.dic' version 2.4.1 from 2010-06-29.

Automatic conversion script
Id: cif_fix_enum 1527 2010-12-29 10:47:43Z saulius 
;
_cod_original_cell_volume 2597.6(10)
_cod_database_code 4305094

loop_
_symmetry_equiv_pos_as_xyz
'x, y, z'
'-x+1/2, y+1/2, -z+1/2'
'-x, -y, -z'
'x-1/2, -y-1/2, z-1/2'

loop_
_atom_site_label
_atom_site_type_symbol
_atom_site_fract_x
_atom_site_fract_y
_atom_site_fract_z
_atom_site_U_iso_or_equiv
_atom_site_adp_type
_atom_site_occupancy
_atom_site_symmetry_multiplicity
_atom_site_calc_flag
_atom_site_refinement_flags
_atom_site_disorder_assembly
_atom_site_disorder_group
Cr Cr 0.39718(6) 0.11824(2) 0.25550(4) 0.0281(3) Uani 1 1 d . . .
Cl1 Cl 0.59799(9) 0.09059(4) 0.39905(7) 0.0355(3) Uani 1 1 d P . .
Cl2 Cl 0.17778(9) 0.14846(4) 0.13523(7) 0.0344(3) Uani 1 1 d P . .
N1 N 0.4215(3) 0.05648(13) 0.1465(2) 0.0312(7) Uani 1 1 d . . .
N2 N 0.5247(3) 0.16399(13) 0.1827(3) 0.0315(7) Uani 1 1 d . . .
O1 O 0.2689(3) 0.06372(11) 0.32903(19) 0.0318(6) Uani 1 1 d . . .
O2 O 0.3726(3) 0.18991(11) 0.3578(2) 0.0335(6) Uani 1 1 d . . .
C1 C 0.3823(4) -0.04854(16) 0.1895(3) 0.0357(8) Uani 1 1 d . . .
C2 C 0.2980(5) -0.10070(17) 0.1667(3) 0.0426(9) Uani 1 1 d . . .
H2 H 0.3220 -0.1339 0.2151 0.051 Uiso 1 1 calc R . .
C3 C 0.1801(5) -0.10470(19) 0.0749(4) 0.0452(10) Uani 1 1 d . . .
H3 H 0.1207 -0.1395 0.0620 0.054 Uiso 1 1 calc R . .
C4 C 0.1504(4) -0.05714(18) 0.0025(3) 0.0396(9) Uani 1 1 d . . .
H4 H 0.0714 -0.0604 -0.0617 0.048 Uiso 1 1 calc R . .
C5 C 0.2315(4) -0.00482(16) 0.0201(3) 0.0336(8) Uani 1 1 d . . .
C6 C 0.3453(4) 0.00025(16) 0.1190(3) 0.0319(8) Uani 1 1 d . . .
C7 C 0.5113(5) -0.04726(19) 0.2886(3) 0.0491(11) Uani 1 1 d . . .
H7A H 0.4802 -0.0338 0.3523 0.074 Uiso 1 1 calc R . .
H7B H 0.5848 -0.0196 0.2758 0.074 Uiso 1 1 calc R . .
H7C H 0.5531 -0.0875 0.3024 0.074 Uiso 1 1 calc R . .
C8 C 0.1964(5) 0.04407(18) -0.0652(3) 0.0409(9) Uani 1 1 d . . .
H8A H 0.2154 0.0832 -0.0292 0.061 Uiso 1 1 calc R . .
H8B H 0.0935 0.0414 -0.1063 0.061 Uiso 1 1 calc R . .
H8C H 0.2575 0.0393 -0.1157 0.061 Uiso 1 1 calc R . .
C9 C 0.4972(4) 0.07685(18) 0.0803(4) 0.0417(9) Uani 1 1 d . . .
H9 H 0.5106 0.0533 0.0214 0.050 Uiso 1 1 calc R . .
C10 C 0.5560(4) 0.13376(18) 0.1006(3) 0.0410(9) Uani 1 1 d . . .
H10 H 0.6153 0.1504 0.0587 0.049 Uiso 1 1 calc R . .
C11 C 0.7525(4) 0.21713(19) 0.2687(4) 0.0409(9) Uani 1 1 d . . .
C12 C 0.8235(5) 0.2704(2) 0.3058(4) 0.0511(11) Uani 1 1 d . . .
H12 H 0.9244 0.2695 0.3430 0.061 Uiso 1 1 calc R . .
C13 C 0.7526(6) 0.3243(2) 0.2905(5) 0.0570(13) Uani 1 1 d . . .
H13 H 0.8032 0.3600 0.3185 0.068 Uiso 1 1 calc R . .
C14 C 0.6054(5) 0.3264(2) 0.2335(4) 0.0519(12) Uani 1 1 d . . .
H14 H 0.5571 0.3640 0.2208 0.062 Uiso 1 1 calc R . .
C15 C 0.5276(5) 0.27405(17) 0.1948(3) 0.0408(9) Uani 1 1 d . . .
C16 C 0.6012(4) 0.21914(16) 0.2152(3) 0.0340(8) Uani 1 1 d . . .
C17 C 0.8394(5) 0.1599(2) 0.2837(4) 0.0506(11) Uani 1 1 d . . .
H17A H 0.8962 0.1582 0.2299 0.076 Uiso 1 1 calc R . .
H17B H 0.7730 0.1256 0.2732 0.076 Uiso 1 1 calc R . .
H17C H 0.9055 0.1588 0.3578 0.076 Uiso 1 1 calc R . .
C18 C 0.3707(5) 0.27778(19) 0.1315(4) 0.0493(11) Uani 1 1 d . . .
H18A H 0.3523 0.2505 0.0687 0.074 Uiso 1 1 calc R . .
H18B H 0.3476 0.3189 0.1053 0.074 Uiso 1 1 calc R . .
H18C H 0.3092 0.2664 0.1790 0.074 Uiso 1 1 calc R . .
C19 C 0.1277(4) 0.03647(17) 0.2756(3) 0.0341(8) Uani 1 1 d . . .
H19A H 0.1326 0.0137 0.2097 0.041 Uiso 1 1 calc R . .
H19B H 0.0509 0.0674 0.2539 0.041 Uiso 1 1 calc R . .
C20 C 0.0974(5) -0.00476(19) 0.3610(3) 0.0417(9) Uani 1 1 d . . .
H20A H -0.0085 -0.0116 0.3485 0.050 Uiso 1 1 calc R . .
H20B H 0.1469 -0.0438 0.3620 0.050 Uiso 1 1 calc R . .
C21 C 0.1602(4) 0.02979(19) 0.4657(3) 0.0414(9) Uani 1 1 d . . .
H21A H 0.1782 0.0034 0.5307 0.050 Uiso 1 1 calc R . .
H21B H 0.0953 0.0630 0.4740 0.050 Uiso 1 1 calc R . .
C22 C 0.3020(4) 0.05312(18) 0.4481(3) 0.0350(8) Uani 1 1 d . . .
H22A H 0.3322 0.0907 0.4893 0.042 Uiso 1 1 calc R . .
H22B H 0.3809 0.0232 0.4719 0.042 Uiso 1 1 calc R . .
C23 C 0.4837(4) 0.22323(18) 0.4374(3) 0.0392(9) Uani 1 1 d . . .
H23A H 0.4905 0.2649 0.4126 0.047 Uiso 1 1 calc R . .
H23B H 0.5802 0.2038 0.4500 0.047 Uiso 1 1 calc R . .
C24 C 0.4329(5) 0.2219(2) 0.5385(4) 0.0475(10) Uani 1 1 d . . .
H24A H 0.4739 0.2557 0.5875 0.057 Uiso 1 1 calc R . .
H24B H 0.4606 0.1838 0.5789 0.057 Uiso 1 1 calc R . .
C25 C 0.2678(5) 0.2273(2) 0.4952(4) 0.0537(12) Uani 1 1 d . . .
H25A H 0.2362 0.2693 0.4988 0.064 Uiso 1 1 calc R . .
H25B H 0.2183 0.2018 0.5380 0.064 Uiso 1 1 calc R . .
C26 C 0.2343(4) 0.20580(19) 0.3763(3) 0.0401(9) Uani 1 1 d . . .
H26A H 0.1686 0.1707 0.3647 0.048 Uiso 1 1 calc R . .
H26B H 0.1868 0.2380 0.3255 0.048 Uiso 1 1 calc R . .

loop_
_atom_site_aniso_label
_atom_site_aniso_U_11
_atom_site_aniso_U_22
_atom_site_aniso_U_33
_atom_site_aniso_U_23
_atom_site_aniso_U_13
_atom_site_aniso_U_12
Cr 0.0273(4) 0.0278(4) 0.0298(4) -0.0008(2) 0.0088(3) 0.0006(2)
Cl1 0.0310(5) 0.0359(5) 0.0373(6) -0.0006(3) 0.0053(4) 0.0013(3)
Cl2 0.0310(5) 0.0354(5) 0.0356(5) 0.0020(3) 0.0070(4) 0.0032(3)
N1 0.0323(15) 0.0305(15) 0.0326(15) 0.0006(12) 0.0121(13) -0.0013(12)
N2 0.0271(14) 0.0285(15) 0.0386(17) -0.0005(12) 0.0087(13) 0.0001(12)
O1 0.0318(13) 0.0361(13) 0.0278(12) 0.0014(10) 0.0088(10) -0.0070(10)
O2 0.0321(13) 0.0327(13) 0.0375(14) -0.0070(10) 0.0127(11) -0.0007(10)
C1 0.044(2) 0.0296(18) 0.0353(19) -0.0035(15) 0.0134(16) 0.0033(15)
C2 0.057(3) 0.0265(18) 0.045(2) 0.0011(16) 0.0153(19) 0.0026(17)
C3 0.048(2) 0.034(2) 0.055(3) -0.0020(18) 0.016(2) -0.0099(18)
C4 0.042(2) 0.040(2) 0.039(2) -0.0084(16) 0.0157(17) -0.0064(16)
C5 0.039(2) 0.0343(18) 0.0287(18) -0.0033(14) 0.0108(15) 0.0004(15)
C6 0.0383(19) 0.0282(17) 0.0333(18) -0.0022(14) 0.0165(16) -0.0026(14)
C7 0.062(3) 0.036(2) 0.043(2) -0.0030(17) 0.002(2) 0.0100(19)
C8 0.051(2) 0.043(2) 0.0295(19) -0.0005(16) 0.0123(17) 0.0012(18)
C9 0.046(2) 0.038(2) 0.049(2) -0.0069(17) 0.0251(19) -0.0046(17)
C10 0.043(2) 0.039(2) 0.048(2) -0.0064(17) 0.0260(19) -0.0086(17)
C11 0.037(2) 0.042(2) 0.049(2) -0.0033(17) 0.0205(18) -0.0106(16)
C12 0.042(2) 0.056(3) 0.061(3) -0.010(2) 0.022(2) -0.012(2)
C13 0.062(3) 0.041(2) 0.081(3) -0.018(2) 0.040(3) -0.021(2)
C14 0.066(3) 0.033(2) 0.068(3) -0.0064(19) 0.038(3) -0.0029(19)
C15 0.050(2) 0.0315(19) 0.049(2) 0.0019(16) 0.0276(19) -0.0003(17)
C16 0.0351(19) 0.0330(18) 0.0375(19) -0.0013(15) 0.0158(15) -0.0044(15)
C17 0.035(2) 0.051(2) 0.069(3) 0.005(2) 0.020(2) 0.0005(19)
C18 0.052(2) 0.034(2) 0.066(3) 0.0140(19) 0.023(2) 0.0049(18)
C19 0.0305(18) 0.0371(19) 0.0355(19) -0.0018(15) 0.0104(15) -0.0053(15)
C20 0.042(2) 0.047(2) 0.040(2) 0.0025(17) 0.0170(18) -0.0099(18)
C21 0.044(2) 0.047(2) 0.037(2) 0.0042(17) 0.0187(17) 0.0026(18)
C22 0.040(2) 0.040(2) 0.0251(17) -0.0004(14) 0.0095(15) -0.0038(16)
C23 0.042(2) 0.0354(19) 0.038(2) -0.0111(16) 0.0072(17) -0.0076(16)
C24 0.060(3) 0.044(2) 0.041(2) -0.0147(18) 0.017(2) -0.018(2)
C25 0.057(3) 0.060(3) 0.055(3) -0.023(2) 0.034(2) -0.017(2)
C26 0.036(2) 0.043(2) 0.046(2) -0.0034(17) 0.0194(17) 0.0087(17)

loop_
_atom_type_symbol
_atom_type_description
_atom_type_scat_dispersion_real
_atom_type_scat_dispersion_imag
_atom_type_scat_source
C C 0.0033 0.0016 'International Tables Vol C Tables 4.2.6.8 and 6.1.1.4'
H H 0.0000 0.0000 'International Tables Vol C Tables 4.2.6.8 and 6.1.1.4'
N N 0.0061 0.0033 'International Tables Vol C Tables 4.2.6.8 and 6.1.1.4'
O O 0.0106 0.0060 'International Tables Vol C Tables 4.2.6.8 and 6.1.1.4'
Cl Cl 0.1484 0.1585 'International Tables Vol C Tables 4.2.6.8 and 6.1.1.4'
Cr Cr 0.3209 0.6236 'International Tables Vol C Tables 4.2.6.8 and 6.1.1.4'

loop_
_geom_angle_atom_site_label_1
_geom_angle_atom_site_label_2
_geom_angle_atom_site_label_3
_geom_angle
_geom_angle_site_symmetry_1
_geom_angle_site_symmetry_3
_geom_angle_publ_flag
N2 Cr N1 80.52(12) . . ?
N2 Cr O1 175.62(11) . . ?
N1 Cr O1 95.52(11) . . ?
N2 Cr O2 94.52(11) . . ?
N1 Cr O2 174.06(11) . . ?
O1 Cr O2 89.54(10) . . ?
N2 Cr Cl2 95.76(9) . . ?
N1 Cr Cl2 89.94(9) . . ?
O1 Cr Cl2 86.05(7) . . ?
O2 Cr Cl2 87.31(7) . . ?
N2 Cr Cl1 91.27(9) . . ?
N1 Cr Cl1 97.56(9) . . ?
O1 Cr Cl1 87.39(7) . . ?
O2 Cr Cl1 85.75(8) . . ?
Cl2 Cr Cl1 170.48(4) . . ?
C9 N1 C6 118.0(3) . . ?
C9 N1 Cr 112.5(2) . . ?
C6 N1 Cr 128.2(2) . . ?
C10 N2 C16 116.9(3) . . ?
C10 N2 Cr 113.2(2) . . ?
C16 N2 Cr 129.3(2) . . ?
C19 O1 C22 108.8(3) . . ?
C19 O1 Cr 127.2(2) . . ?
C22 O1 Cr 123.7(2) . . ?
C26 O2 C23 106.7(3) . . ?
C26 O2 Cr 122.9(2) . . ?
C23 O2 Cr 129.2(2) . . ?
C6 C1 C2 119.1(4) . . ?
C6 C1 C7 122.0(3) . . ?
C2 C1 C7 118.9(3) . . ?
C3 C2 C1 121.1(4) . . ?
C4 C3 C2 118.9(4) . . ?
C3 C4 C5 122.4(4) . . ?
C4 C5 C6 117.9(3) . . ?
C4 C5 C8 119.3(3) . . ?
C6 C5 C8 122.8(3) . . ?
C1 C6 C5 120.3(3) . . ?
C1 C6 N1 120.0(3) . . ?
C5 C6 N1 119.7(3) . . ?
N1 C9 C10 117.4(4) . . ?
N2 C10 C9 116.3(4) . . ?
C12 C11 C16 118.4(4) . . ?
C12 C11 C17 118.9(4) . . ?
C16 C11 C17 122.7(4) . . ?
C13 C12 C11 121.9(4) . . ?
C12 C13 C14 119.5(4) . . ?
C15 C14 C13 121.1(4) . . ?
C14 C15 C16 118.3(4) . . ?
C14 C15 C18 120.0(4) . . ?
C16 C15 C18 121.7(4) . . ?
C15 C16 C11 120.6(4) . . ?
C15 C16 N2 120.6(3) . . ?
C11 C16 N2 118.9(3) . . ?
O1 C19 C20 104.6(3) . . ?
C21 C20 C19 102.2(3) . . ?
C20 C21 C22 101.7(3) . . ?
O1 C22 C21 104.6(3) . . ?
O2 C23 C24 104.0(3) . . ?
C23 C24 C25 103.5(4) . . ?
C24 C25 C26 104.5(3) . . ?
O2 C26 C25 106.3(3) . . ?

loop_
_geom_bond_atom_site_label_1
_geom_bond_atom_site_label_2
_geom_bond_distance
_geom_bond_site_symmetry_2
_geom_bond_publ_flag
Cr N2 1.995(3) . ?
Cr N1 2.009(3) . ?
Cr O1 2.113(2) . ?
Cr O2 2.112(2) . ?
Cr Cl2 2.3299(10) . ?
Cr Cl1 2.3392(10) . ?
N1 C9 1.326(5) . ?
N1 C6 1.445(5) . ?
N2 C10 1.340(5) . ?
N2 C16 1.434(5) . ?
O1 C19 1.466(4) . ?
O1 C22 1.475(4) . ?
O2 C26 1.445(4) . ?
O2 C23 1.455(4) . ?
C1 C6 1.393(5) . ?
C1 C2 1.400(6) . ?
C1 C7 1.502(6) . ?
C2 C3 1.384(6) . ?
C3 C4 1.382(6) . ?
C4 C5 1.385(5) . ?
C5 C6 1.423(5) . ?
C5 C8 1.509(5) . ?
C9 C10 1.385(6) . ?
C11 C12 1.387(6) . ?
C11 C16 1.419(6) . ?
C11 C17 1.506(6) . ?
C12 C13 1.368(7) . ?
C13 C14 1.394(7) . ?
C14 C15 1.400(6) . ?
C15 C16 1.401(5) . ?
C15 C18 1.497(6) . ?
C19 C20 1.507(5) . ?
C20 C21 1.511(6) . ?
C21 C22 1.521(5) . ?
C23 C24 1.488(6) . ?
C24 C25 1.524(7) . ?
C25 C26 1.531(6) . ?

loop_
_geom_torsion_atom_site_label_1
_geom_torsion_atom_site_label_2
_geom_torsion_atom_site_label_3
_geom_torsion_atom_site_label_4
_geom_torsion
_geom_torsion_site_symmetry_1
_geom_torsion_site_symmetry_2
_geom_torsion_site_symmetry_3
_geom_torsion_site_symmetry_4
_geom_torsion_publ_flag
N2 Cr N1 C9 -3.8(3) . . . . ?
O1 Cr N1 C9 178.1(3) . . . . ?
Cl2 Cr N1 C9 92.1(3) . . . . ?
Cl1 Cr N1 C9 -93.8(3) . . . . ?
N2 Cr N1 C6 -170.4(3) . . . . ?
O1 Cr N1 C6 11.5(3) . . . . ?
Cl2 Cr N1 C6 -74.5(3) . . . . ?
Cl1 Cr N1 C6 99.6(3) . . . . ?
N1 Cr N2 C10 2.2(3) . . . . ?
O2 Cr N2 C10 -174.5(3) . . . . ?
Cl2 Cr N2 C10 -86.7(3) . . . . ?
Cl1 Cr N2 C10 99.7(3) . . . . ?
N1 Cr N2 C16 -168.1(3) . . . . ?
O2 Cr N2 C16 15.2(3) . . . . ?
Cl2 Cr N2 C16 102.9(3) . . . . ?
Cl1 Cr N2 C16 -70.6(3) . . . . ?
N1 Cr O1 C19 -59.8(3) . . . . ?
O2 Cr O1 C19 117.0(3) . . . . ?
Cl2 Cr O1 C19 29.7(3) . . . . ?
Cl1 Cr O1 C19 -157.2(3) . . . . ?
N1 Cr O1 C22 127.8(3) . . . . ?
O2 Cr O1 C22 -55.3(3) . . . . ?
Cl2 Cr O1 C22 -142.7(3) . . . . ?
Cl1 Cr O1 C22 30.4(3) . . . . ?
N2 Cr O2 C26 136.2(3) . . . . ?
O1 Cr O2 C26 -45.5(3) . . . . ?
Cl2 Cr O2 C26 40.6(3) . . . . ?
Cl1 Cr O2 C26 -132.9(3) . . . . ?
N2 Cr O2 C23 -57.8(3) . . . . ?
O1 Cr O2 C23 120.5(3) . . . . ?
Cl2 Cr O2 C23 -153.4(3) . . . . ?
Cl1 Cr O2 C23 33.1(3) . . . . ?
C6 C1 C2 C3 0.8(6) . . . . ?
C7 C1 C2 C3 -178.4(4) . . . . ?
C1 C2 C3 C4 3.0(7) . . . . ?
C2 C3 C4 C5 -2.0(6) . . . . ?
C3 C4 C5 C6 -2.7(6) . . . . ?
C3 C4 C5 C8 177.4(4) . . . . ?
C2 C1 C6 C5 -5.6(5) . . . . ?
C7 C1 C6 C5 173.6(4) . . . . ?
C2 C1 C6 N1 173.8(3) . . . . ?
C7 C1 C6 N1 -7.0(5) . . . . ?
C4 C5 C6 C1 6.5(5) . . . . ?
C8 C5 C6 C1 -173.5(3) . . . . ?
C4 C5 C6 N1 -172.9(3) . . . . ?
C8 C5 C6 N1 7.0(5) . . . . ?
C9 N1 C6 C1 117.4(4) . . . . ?
Cr N1 C6 C1 -76.6(4) . . . . ?
C9 N1 C6 C5 -63.1(5) . . . . ?
Cr N1 C6 C5 102.9(4) . . . . ?
C6 N1 C9 C10 172.9(4) . . . . ?
Cr N1 C9 C10 4.8(5) . . . . ?
C16 N2 C10 C9 171.2(4) . . . . ?
Cr N2 C10 C9 -0.4(5) . . . . ?
N1 C9 C10 N2 -3.0(6) . . . . ?
C16 C11 C12 C13 -1.2(7) . . . . ?
C17 C11 C12 C13 177.1(4) . . . . ?
C11 C12 C13 C14 -1.7(7) . . . . ?
C12 C13 C14 C15 2.1(7) . . . . ?
C13 C14 C15 C16 0.4(6) . . . . ?
C13 C14 C15 C18 -178.5(4) . . . . ?
C14 C15 C16 C11 -3.3(6) . . . . ?
C18 C15 C16 C11 175.6(4) . . . . ?
C14 C15 C16 N2 176.5(4) . . . . ?
C18 C15 C16 N2 -4.7(6) . . . . ?
C12 C11 C16 C15 3.7(6) . . . . ?
C17 C11 C16 C15 -174.4(4) . . . . ?
C12 C11 C16 N2 -176.1(4) . . . . ?
C17 C11 C16 N2 5.8(6) . . . . ?
C10 N2 C16 C15 110.8(4) . . . . ?
Cr N2 C16 C15 -79.2(4) . . . . ?
C10 N2 C16 C11 -69.4(5) . . . . ?
Cr N2 C16 C11 100.6(4) . . . . ?
C22 O1 C19 C20 -15.1(4) . . . . ?
Cr O1 C19 C20 171.6(2) . . . . ?
O1 C19 C20 C21 35.8(4) . . . . ?
C19 C20 C21 C22 -42.3(4) . . . . ?
C19 O1 C22 C21 -11.5(4) . . . . ?
Cr O1 C22 C21 162.1(2) . . . . ?
C20 C21 C22 O1 33.3(4) . . . . ?
C26 O2 C23 C24 38.4(4) . . . . ?
Cr O2 C23 C24 -129.3(3) . . . . ?
O2 C23 C24 C25 -37.1(4) . . . . ?
C23 C24 C25 C26 22.5(5) . . . . ?
C23 O2 C26 C25 -23.6(4) . . . . ?
Cr O2 C26 C25 145.1(3) . . . . ?
C24 C25 C26 O2 0.1(5) . . . . ?
